data_7101202
loop_
_publ_author_name
'Dirk Walther'
'Reinald Fischer'
'Helmar Gorls'
'Jens Langer'
'Astrid Malassa'
'Gavin Vaughan'

_publ_section_title
;
A Key Step of the Formation of Acrylic Acid from CO~2~ and
Ethylene: The Transformation of a Nickelalactone into a
Nickel-acrylate Complex
;
_journal_issue 23
_journal_name_full 'Chemical Communications'
_journal_paper_doi 10.1039/b603540j
_journal_year 2006
_chemical_formula_sum 'C28 H24 N4 Ni'
_chemical_formula_weight 475.20
_chemical_name_systematic
;
?
;
_space_group_IT_number 15
_symmetry_cell_setting monoclinic
_symmetry_space_group_name_Hall '-C 2yc'
_symmetry_space_group_name_H-M 'C 1 2/c 1'
_atom_sites_solution_hydrogens geom
_atom_sites_solution_primary direct
_atom_sites_solution_secondary difmap
_audit_creation_method SHELXL-97
_cell_angle_alpha 90.00
_cell_angle_beta 107.915(1)
_cell_angle_gamma 90.00
_cell_formula_units_Z 16
_cell_length_a 22.7003(4)
_cell_length_b 22.7328(4)
_cell_length_c 18.2480(4)
_cell_measurement_temperature 183(2)
_cell_volume 8960.1(3)
_computing_cell_refinement DENZO
_computing_data_collection COLLECT
_computing_data_reduction DENZO
_computing_molecular_graphics SHELXTL/PC
_computing_publication_material SHELXL-97
_computing_structure_refinement 'SHELXL-97 (Sheldrick, 1997)'
_computing_structure_solution 'SHELXS-97 (Sheldrick, 1990)'
_diffrn_ambient_temperature 183(2)
_diffrn_measured_fraction_theta_full 0.944
_diffrn_measured_fraction_theta_max 0.944
_diffrn_measurement_device_type KappaCCD
_diffrn_measurement_method 'phi- + omega-scan'
_diffrn_radiation_monochromator graphite
_diffrn_radiation_source 'fine-focus sealed tube'
_diffrn_radiation_type MoK\a
_diffrn_radiation_wavelength 0.71073
_diffrn_reflns_av_R_equivalents 0.0779
_diffrn_reflns_av_sigmaI/netI 0.0640
_diffrn_reflns_limit_h_max 29
_diffrn_reflns_limit_h_min -29
_diffrn_reflns_limit_k_max 29
_diffrn_reflns_limit_k_min -28
_diffrn_reflns_limit_l_max 23
_diffrn_reflns_limit_l_min -22
_diffrn_reflns_number 21970
_diffrn_reflns_theta_full 27.46
_diffrn_reflns_theta_max 27.46
_diffrn_reflns_theta_min 1.30
_exptl_absorpt_coefficient_mu 0.890
_exptl_absorpt_correction_type none
_exptl_crystal_colour black
_exptl_crystal_density_diffrn 1.409
_exptl_crystal_density_method 'not measured'
_exptl_crystal_description prism
_exptl_crystal_F_000 3968
_exptl_crystal_size_max 0.10
_exptl_crystal_size_mid 0.09
_exptl_crystal_size_min 0.08
_refine_diff_density_max 1.751
_refine_diff_density_min -1.132
_refine_diff_density_rms 0.230
_refine_ls_extinction_method none
_refine_ls_goodness_of_fit_ref 1.162
_refine_ls_hydrogen_treatment constr
_refine_ls_matrix_type full
_refine_ls_number_parameters 604
_refine_ls_number_reflns 9693
_refine_ls_number_restraints 0
_refine_ls_restrained_S_all 1.162
_refine_ls_R_factor_all 0.1107
_refine_ls_R_factor_gt 0.0893
_refine_ls_shift/su_max 0.082
_refine_ls_shift/su_mean 0.002
_refine_ls_structure_factor_coef Fsqd
_refine_ls_weighting_details 'calc w=1/[\s^2^(Fo^2^)+(0.0975P)^2^+80.8569P] where P=(Fo^2^+2Fc^2^)/3'
_refine_ls_weighting_scheme calc
_refine_ls_wR_factor_gt 0.2335
_refine_ls_wR_factor_ref 0.2523
_reflns_number_gt 7905
_reflns_number_total 9693
_reflns_threshold_expression >2sigma(I)
_cod_data_source_file b603540j.txt
_cod_depositor_comments
;
The following automatic conversions were performed:
'_exptl_absorpt_correction_type' value 'NONE' changed to 'none' according
to '/home/saulius/struct/CIF-dictionaries/cif_core.dic' dictionary named
'cif_core.dic' version 2.4.1 from 2010-06-29.

Automatic conversion script
Id: cif_fix_enum 1527 2010-12-29 10:47:43Z saulius 
;
_cod_original_sg_symbol_H-M C2/c
_cod_database_code 7101202

loop_
_symmetry_equiv_pos_as_xyz
'x, y, z'
'-x, y, -z+1/2'
'x+1/2, y+1/2, z'
'-x+1/2, y+1/2, -z+1/2'
'-x, -y, -z'
'x, -y, z-1/2'
'-x+1/2, -y+1/2, -z'
'x+1/2, -y+1/2, z-1/2'

loop_
_atom_site_label
_atom_site_type_symbol
_atom_site_fract_x
_atom_site_fract_y
_atom_site_fract_z
_atom_site_U_iso_or_equiv
_atom_site_adp_type
_atom_site_occupancy
_atom_site_symmetry_multiplicity
_atom_site_calc_flag
_atom_site_refinement_flags
Ni1 Ni -0.69294(3) 0.05729(3) -0.26279(4) 0.02473(19) Uani 1 1 d .
N1 N -0.6226(2) 0.0683(2) -0.1704(3) 0.0298(10) Uani 1 1 d .
N2 N -0.7261(2) 0.12652(17) -0.2255(2) 0.0223(8) Uani 1 1 d .
N3 N -0.6751(2) 0.0440(2) -0.3602(3) 0.0254(9) Uani 1 1 d .
N4 N -0.74500(19) -0.01273(19) -0.2945(2) 0.0231(8) Uani 1 1 d .
C1 C -0.5691(3) 0.0364(3) -0.1453(4) 0.0400(14) Uani 1 1 d .
C2 C -0.5242(3) 0.0505(3) -0.0774(4) 0.0511(19) Uani 1 1 d .
H2A H -0.4879 0.0270 -0.0608 0.061 Uiso 1 1 calc R
C3 C -0.5304(3) 0.0983(4) -0.0324(4) 0.0512(19) Uani 1 1 d .
H3A H -0.4990 0.1073 0.0143 0.061 Uiso 1 1 calc R
C4 C -0.5838(3) 0.1324(3) -0.0576(3) 0.0371(14) Uani 1 1 d .
C5 C -0.5966(3) 0.1838(3) -0.0191(4) 0.0500(19) Uani 1 1 d .
H5A H -0.5669 0.1961 0.0275 0.060 Uiso 1 1 calc R
C6 C -0.6490(4) 0.2153(3) -0.0469(4) 0.0479(18) Uani 1 1 d .
H6A H -0.6551 0.2494 -0.0200 0.057 Uiso 1 1 calc R
C7 C -0.6956(3) 0.1983(3) -0.1165(3) 0.0338(12) Uani 1 1 d .
C8 C -0.7506(3) 0.2287(3) -0.1499(4) 0.0426(15) Uani 1 1 d .
H8A H -0.7602 0.2631 -0.1265 0.051 Uiso 1 1 calc R
C9 C -0.7907(3) 0.2076(3) -0.2178(4) 0.0377(13) Uani 1 1 d .
H9A H -0.8282 0.2282 -0.2409 0.045 Uiso 1 1 calc R
C10 C -0.7782(2) 0.1571(3) -0.2536(3) 0.0301(11) Uani 1 1 d .
C11 C -0.6844(2) 0.1482(2) -0.1562(3) 0.0251(10) Uani 1 1 d .
C12 C -0.6288(2) 0.1154(3) -0.1271(3) 0.0293(11) Uani 1 1 d .
C13 C -0.5619(3) -0.0134(3) -0.1942(5) 0.061(2) Uani 1 1 d .
H13A H -0.5207 -0.0309 -0.1724 0.091 Uiso 1 1 calc R
H13B H -0.5666 0.0008 -0.2464 0.091 Uiso 1 1 calc R
H13C H -0.5935 -0.0432 -0.1961 0.091 Uiso 1 1 calc R
C14 C -0.8232(3) 0.1332(3) -0.3256(4) 0.0449(16) Uani 1 1 d .
H14A H -0.8277 0.0907 -0.3202 0.067 Uiso 1 1 calc R
H14B H -0.8079 0.1410 -0.3694 0.067 Uiso 1 1 calc R
H14C H -0.8635 0.1524 -0.3343 0.067 Uiso 1 1 calc R
C15 C -0.6386(3) 0.0749(3) -0.3930(3) 0.0328(12) Uani 1 1 d .
C16 C -0.6322(3) 0.0584(3) -0.4640(4) 0.0376(13) Uani 1 1 d .
H16A H -0.6078 0.0820 -0.4865 0.045 Uiso 1 1 calc R
C17 C -0.6607(3) 0.0086(3) -0.5021(4) 0.0393(14) Uani 1 1 d .
H17A H -0.6552 -0.0027 -0.5496 0.047 Uiso 1 1 calc R
C18 C -0.6975(3) -0.0248(3) -0.4697(3) 0.0314(12) Uani 1 1 d .
C19 C -0.7304(3) -0.0765(3) -0.5036(3) 0.0362(13) Uani 1 1 d .
H19A H -0.7271 -0.0902 -0.5513 0.043 Uiso 1 1 calc R
C20 C -0.7662(3) -0.1064(3) -0.4693(3) 0.0375(13) Uani 1 1 d .
H20A H -0.7871 -0.1409 -0.4932 0.045 Uiso 1 1 calc R
C21 C -0.7735(3) -0.0872(2) -0.3971(3) 0.0285(11) Uani 1 1 d .
C22 C -0.8093(3) -0.1157(3) -0.3582(3) 0.0337(12) Uani 1 1 d .
H22A H -0.8315 -0.1505 -0.3789 0.040 Uiso 1 1 calc R
C23 C -0.8124(3) -0.0930(3) -0.2891(4) 0.0366(13) Uani 1 1 d .
H23A H -0.8359 -0.1128 -0.2617 0.044 Uiso 1 1 calc R
C24 C -0.7812(2) -0.0413(3) -0.2596(3) 0.0305(11) Uani 1 1 d .
C25 C -0.7420(2) -0.0361(2) -0.3636(3) 0.0238(10) Uani 1 1 d .
C26 C -0.7041(2) -0.0049(2) -0.3988(3) 0.0259(10) Uani 1 1 d .
C27 C -0.6047(3) 0.1269(3) -0.3491(4) 0.0502(17) Uani 1 1 d .
H27A H -0.5835 0.1154 -0.2957 0.075 Uiso 1 1 calc R
H27B H -0.6343 0.1584 -0.3497 0.075 Uiso 1 1 calc R
H27C H -0.5742 0.1409 -0.3731 0.075 Uiso 1 1 calc R
C28 C -0.7863(3) -0.0144(3) -0.1861(4) 0.0418(15) Uani 1 1 d .
H28A H -0.7448 -0.0076 -0.1504 0.063 Uiso 1 1 calc R
H28B H -0.8090 -0.0412 -0.1624 0.063 Uiso 1 1 calc R
H28C H -0.8086 0.0231 -0.1979 0.063 Uiso 1 1 calc R
NiA Ni 0.0000 -0.12902(4) -0.2500 0.0273(2) Uani 1 2 d S
N1A N 0.07720(19) -0.17376(19) -0.2163(3) 0.0253(9) Uani 1 1 d .
N2A N 0.0381(2) -0.0840(2) -0.1558(3) 0.0342(11) Uani 1 1 d .
C1A C 0.0972(3) -0.2206(2) -0.2475(3) 0.0291(11) Uani 1 1 d .
C2A C 0.1558(3) -0.2442(3) -0.2158(4) 0.0385(13) Uani 1 1 d .
H2AA H 0.1686 -0.2757 -0.2415 0.046 Uiso 1 1 calc R
C3A C 0.1965(3) -0.2228(3) -0.1474(4) 0.0386(13) Uani 1 1 d .
H3AA H 0.2363 -0.2399 -0.1255 0.046 Uiso 1 1 calc R
C4A C 0.1772(3) -0.1759(3) -0.1123(3) 0.0335(12) Uani 1 1 d .
C5A C 0.2148(3) -0.1493(3) -0.0413(4) 0.0425(15) Uani 1 1 d .
H5AA H 0.2547 -0.1648 -0.0159 0.051 Uiso 1 1 calc R
C6A C 0.1943(3) -0.1036(3) -0.0113(4) 0.0465(17) Uani 1 1 d .
H6AA H 0.2204 -0.0868 0.0350 0.056 Uiso 1 1 calc R
C7A C 0.1346(3) -0.0786(3) -0.0457(4) 0.0393(14) Uani 1 1 d .
C8A C 0.1102(4) -0.0308(3) -0.0163(5) 0.056(2) Uani 1 1 d .
H8AA H 0.1334 -0.0120 0.0302 0.067 Uiso 1 1 calc R
C9A C 0.0512(4) -0.0116(3) -0.0570(5) 0.059(2) Uani 1 1 d .
H9AA H 0.0339 0.0201 -0.0366 0.071 Uiso 1 1 calc R
C10A C 0.0161(3) -0.0366(3) -0.1261(4) 0.0454(16) Uani 1 1 d .
C11A C 0.0959(3) -0.1038(2) -0.1156(3) 0.0297(11) Uani 1 1 d .
C12A C 0.1177(2) -0.1524(2) -0.1484(3) 0.0258(10) Uani 1 1 d .
C13A C 0.0531(3) -0.2450(3) -0.3187(3) 0.0404(14) Uani 1 1 d .
H13D H 0.0119 -0.2480 -0.3123 0.061 Uiso 1 1 calc R
H13E H 0.0670 -0.2841 -0.3287 0.061 Uiso 1 1 calc R
H13F H 0.0512 -0.2190 -0.3621 0.061 Uiso 1 1 calc R
C14A C -0.0465(4) -0.0138(4) -0.1714(6) 0.067(2) Uani 1 1 d .
H14D H -0.0503 -0.0141 -0.2264 0.100 Uiso 1 1 calc R
H14E H -0.0514 0.0265 -0.1553 0.100 Uiso 1 1 calc R
H14F H -0.0786 -0.0389 -0.1622 0.100 Uiso 1 1 calc R
NiB Ni 0.0000 0.24673(4) -0.2500 0.0262(2) Uani 1 2 d S
N1B N -0.06262(19) 0.2898(2) -0.2185(2) 0.0259(9) Uani 1 1 d .
N2B N 0.0124(2) 0.20529(19) -0.1524(3) 0.0264(9) Uani 1 1 d .
C1B C -0.1028(2) 0.3315(2) -0.2552(3) 0.0303(11) Uani 1 1 d .
C2B C -0.1462(3) 0.3551(3) -0.2231(4) 0.0363(13) Uani 1 1 d .
H2BA H -0.1744 0.3840 -0.2512 0.044 Uiso 1 1 calc R
C3B C -0.1494(3) 0.3379(3) -0.1519(4) 0.0352(13) Uani 1 1 d .
H3BA H -0.1785 0.3552 -0.1305 0.042 Uiso 1 1 calc R
C4B C -0.1090(3) 0.2946(3) -0.1123(3) 0.0311(11) Uani 1 1 d .
C5B C -0.1087(3) 0.2702(3) -0.0389(3) 0.0372(13) Uani 1 1 d .
H5BA H -0.1370 0.2849 -0.0144 0.045 Uiso 1 1 calc R
C6B C -0.0692(3) 0.2272(3) -0.0046(3) 0.0385(14) Uani 1 1 d .
H6BA H -0.0700 0.2126 0.0438 0.046 Uiso 1 1 calc R
C7B C -0.0255(3) 0.2024(3) -0.0392(3) 0.0322(12) Uani 1 1 d .
C8B C 0.0169(3) 0.1590(3) -0.0063(4) 0.0422(15) Uani 1 1 d .
H8BA H 0.0194 0.1432 0.0428 0.051 Uiso 1 1 calc R
C9B C 0.0560(3) 0.1389(3) -0.0468(4) 0.0427(15) Uani 1 1 d .
H9BA H 0.0860 0.1095 -0.0244 0.051 Uiso 1 1 calc R
C10B C 0.0521(3) 0.1610(3) -0.1196(4) 0.0371(13) Uani 1 1 d .
C11B C -0.0259(2) 0.2256(2) -0.1117(3) 0.0244(10) Uani 1 1 d .
C12B C -0.0668(2) 0.2712(2) -0.1474(3) 0.0239(10) Uani 1 1 d .
C13B C -0.0979(3) 0.3511(3) -0.3310(4) 0.0464(17) Uani 1 1 d .
H13G H -0.1035 0.3173 -0.3657 0.070 Uiso 1 1 calc R
H13J H -0.0570 0.3685 -0.3238 0.070 Uiso 1 1 calc R
H13H H -0.1300 0.3805 -0.3534 0.070 Uiso 1 1 calc R
C14B C 0.0903(4) 0.1365(3) -0.1657(5) 0.0547(19) Uani 1 1 d .
H14J H 0.0632 0.1241 -0.2163 0.082 Uiso 1 1 calc R
H14G H 0.1140 0.1026 -0.1388 0.082 Uiso 1 1 calc R
H14H H 0.1190 0.1668 -0.1725 0.082 Uiso 1 1 calc R

loop_
_atom_site_aniso_label
_atom_site_aniso_U_11
_atom_site_aniso_U_22
_atom_site_aniso_U_33
_atom_site_aniso_U_23
_atom_site_aniso_U_13
_atom_site_aniso_U_12
Ni1 0.0230(3) 0.0254(4) 0.0260(3) -0.0006(2) 0.0079(2) -0.0002(2)
N1 0.024(2) 0.032(2) 0.029(2) 0.0074(18) 0.0026(17) -0.0007(18)
N2 0.033(2) 0.0148(19) 0.025(2) 0.0024(15) 0.0167(17) 0.0045(16)
N3 0.024(2) 0.026(2) 0.028(2) 0.0007(17) 0.0110(17) 0.0049(17)
N4 0.023(2) 0.022(2) 0.024(2) 0.0005(16) 0.0067(16) 0.0030(16)
C1 0.029(3) 0.042(3) 0.049(4) 0.013(3) 0.011(3) 0.001(2)
C2 0.025(3) 0.057(5) 0.060(4) 0.018(4) -0.003(3) -0.002(3)
C3 0.029(3) 0.071(5) 0.041(4) 0.015(3) -0.009(3) -0.017(3)
C4 0.036(3) 0.047(4) 0.023(3) 0.007(2) 0.001(2) -0.016(3)
C5 0.057(4) 0.064(5) 0.024(3) 0.000(3) 0.005(3) -0.034(4)
C6 0.073(5) 0.040(4) 0.035(3) -0.011(3) 0.022(3) -0.030(3)
C7 0.044(3) 0.028(3) 0.034(3) -0.003(2) 0.019(2) -0.011(2)
C8 0.062(4) 0.024(3) 0.050(4) -0.007(3) 0.031(3) -0.002(3)
C9 0.038(3) 0.029(3) 0.049(4) 0.002(2) 0.017(3) 0.008(2)
C10 0.027(3) 0.031(3) 0.032(3) 0.005(2) 0.010(2) 0.003(2)
C11 0.026(2) 0.029(3) 0.020(2) 0.0036(19) 0.0067(19) -0.008(2)
C12 0.026(3) 0.033(3) 0.028(3) 0.008(2) 0.006(2) -0.011(2)
C13 0.038(4) 0.044(4) 0.098(7) 0.002(4) 0.018(4) 0.010(3)
C14 0.034(3) 0.056(4) 0.037(3) 0.002(3) -0.001(3) 0.012(3)
C15 0.031(3) 0.033(3) 0.038(3) 0.004(2) 0.015(2) 0.001(2)
C16 0.032(3) 0.050(4) 0.037(3) 0.009(3) 0.021(2) 0.005(3)
C17 0.038(3) 0.050(4) 0.036(3) 0.008(3) 0.020(3) 0.012(3)
C18 0.030(3) 0.038(3) 0.028(3) 0.004(2) 0.011(2) 0.009(2)
C19 0.043(3) 0.038(3) 0.029(3) -0.008(2) 0.013(2) 0.009(3)
C20 0.041(3) 0.035(3) 0.034(3) -0.010(2) 0.008(2) 0.005(3)
C21 0.032(3) 0.023(3) 0.030(3) -0.002(2) 0.008(2) 0.003(2)
C22 0.032(3) 0.026(3) 0.040(3) -0.002(2) 0.006(2) -0.006(2)
C23 0.037(3) 0.035(3) 0.042(3) 0.005(2) 0.019(3) -0.006(2)
C24 0.027(3) 0.034(3) 0.032(3) 0.002(2) 0.010(2) 0.002(2)
C25 0.022(2) 0.024(2) 0.022(2) 0.0019(18) 0.0027(18) 0.0033(19)
C26 0.025(2) 0.026(3) 0.026(3) 0.0035(19) 0.0085(19) 0.008(2)
C27 0.054(4) 0.045(4) 0.061(4) -0.007(3) 0.033(4) -0.016(3)
C28 0.045(4) 0.048(4) 0.039(3) -0.004(3) 0.024(3) -0.011(3)
NiA 0.0268(5) 0.0215(5) 0.0349(5) 0.000 0.0116(4) 0.000
N1A 0.024(2) 0.024(2) 0.032(2) 0.0057(17) 0.0142(17) 0.0008(16)
N2A 0.038(3) 0.025(2) 0.046(3) -0.012(2) 0.022(2) -0.008(2)
C1A 0.037(3) 0.029(3) 0.024(2) -0.001(2) 0.013(2) -0.003(2)
C2A 0.043(3) 0.037(3) 0.043(3) -0.001(3) 0.023(3) 0.009(3)
C3A 0.034(3) 0.038(3) 0.042(3) 0.008(3) 0.009(2) 0.004(2)
C4A 0.028(3) 0.040(3) 0.030(3) 0.004(2) 0.006(2) -0.007(2)
C5A 0.033(3) 0.055(4) 0.035(3) -0.003(3) 0.004(2) -0.015(3)
C6A 0.050(4) 0.059(4) 0.030(3) -0.010(3) 0.011(3) -0.028(3)
C7A 0.050(4) 0.040(3) 0.037(3) -0.012(3) 0.026(3) -0.019(3)
C8A 0.069(5) 0.048(4) 0.064(5) -0.037(4) 0.039(4) -0.030(4)
C9A 0.080(6) 0.035(4) 0.081(6) -0.032(4) 0.051(5) -0.018(4)
C10A 0.058(4) 0.026(3) 0.067(4) -0.016(3) 0.041(4) -0.007(3)
C11A 0.037(3) 0.026(3) 0.032(3) -0.008(2) 0.020(2) -0.015(2)
C12A 0.025(2) 0.031(3) 0.024(2) 0.0013(19) 0.0114(19) -0.007(2)
C13A 0.045(3) 0.043(4) 0.032(3) -0.010(3) 0.010(3) 0.007(3)
C14A 0.055(5) 0.043(4) 0.108(7) -0.022(4) 0.032(5) 0.012(3)
NiB 0.0260(5) 0.0278(5) 0.0258(5) 0.000 0.0097(4) 0.000
N1B 0.0194(19) 0.029(2) 0.025(2) -0.0110(17) 0.0005(16) 0.0016(17)
N2B 0.024(2) 0.022(2) 0.032(2) 0.0035(17) 0.0062(17) -0.0028(16)
C1B 0.028(3) 0.029(3) 0.032(3) 0.004(2) 0.007(2) 0.005(2)
C2B 0.031(3) 0.031(3) 0.045(3) 0.007(2) 0.009(2) 0.010(2)
C3B 0.031(3) 0.037(3) 0.042(3) 0.000(2) 0.017(2) 0.006(2)
C4B 0.030(3) 0.034(3) 0.031(3) -0.005(2) 0.011(2) -0.006(2)
C5B 0.036(3) 0.050(4) 0.030(3) -0.004(3) 0.017(2) -0.004(3)
C6B 0.042(3) 0.048(4) 0.026(3) 0.005(2) 0.012(2) -0.013(3)
C7B 0.033(3) 0.035(3) 0.025(3) 0.006(2) 0.004(2) -0.011(2)
C8B 0.046(4) 0.035(3) 0.038(3) 0.014(3) 0.003(3) -0.007(3)
C9B 0.038(3) 0.031(3) 0.054(4) 0.014(3) 0.006(3) 0.005(3)
C10B 0.029(3) 0.030(3) 0.051(4) 0.008(3) 0.010(3) 0.001(2)
C11B 0.023(2) 0.025(3) 0.022(2) 0.0037(18) 0.0017(18) -0.0077(19)
C12B 0.021(2) 0.028(3) 0.023(2) 0.0002(19) 0.0059(18) -0.0066(19)
C13B 0.052(4) 0.058(4) 0.032(3) 0.021(3) 0.017(3) 0.022(3)
C14B 0.056(4) 0.047(4) 0.069(5) 0.013(3) 0.030(4) 0.020(3)

loop_
_atom_type_symbol
_atom_type_description
_atom_type_scat_dispersion_real
_atom_type_scat_dispersion_imag
_atom_type_scat_source
C C 0.0033 0.0016 'International Tables Vol C Tables 4.2.6.8 and 6.1.1.4'
H H 0.0000 0.0000 'International Tables Vol C Tables 4.2.6.8 and 6.1.1.4'
N N 0.0061 0.0033 'International Tables Vol C Tables 4.2.6.8 and 6.1.1.4'
Ni Ni 0.3393 1.1124 'International Tables Vol C Tables 4.2.6.8 and 6.1.1.4'

loop_
_geom_angle_atom_site_label_1
_geom_angle_atom_site_label_2
_geom_angle_atom_site_label_3
_geom_angle
_geom_angle_site_symmetry_1
_geom_angle_site_symmetry_3
N2 Ni1 N1 84.09(19) . .
N2 Ni1 N4 119.64(18) . .
N1 Ni1 N4 128.18(18) . .
N2 Ni1 N3 130.35(18) . .
N1 Ni1 N3 117.40(19) . .
N4 Ni1 N3 83.19(18) . .
C12 N1 C1 117.5(5) . .
C12 N1 Ni1 113.5(3) . .
C1 N1 Ni1 129.0(4) . .
C10 N2 C11 115.7(4) . .
C10 N2 Ni1 132.7(4) . .
C11 N2 Ni1 111.6(3) . .
C15 N3 C26 117.2(5) . .
C15 N3 Ni1 130.0(4) . .
C26 N3 Ni1 112.8(3) . .
C24 N4 C25 116.8(4) . .
C24 N4 Ni1 130.5(4) . .
C25 N4 Ni1 112.6(3) . .
N1 C1 C2 120.8(7) . .
N1 C1 C13 117.1(6) . .
C2 C1 C13 122.1(6) . .
C1 C2 C3 122.0(6) . .
C2 C3 C4 118.3(6) . .
C3 C4 C12 117.3(6) . .
C3 C4 C5 125.2(6) . .
C12 C4 C5 117.5(6) . .
C6 C5 C4 122.4(6) . .
C5 C6 C7 121.1(6) . .
C8 C7 C11 116.9(5) . .
C8 C7 C6 125.0(6) . .
C11 C7 C6 118.1(6) . .
C9 C8 C7 118.5(6) . .
C8 C9 C10 122.4(6) . .
N2 C10 C9 122.3(5) . .
N2 C10 C14 115.8(5) . .
C9 C10 C14 121.9(5) . .
N2 C11 C7 124.2(5) . .
N2 C11 C12 115.2(5) . .
C7 C11 C12 120.7(5) . .
N1 C12 C4 124.0(5) . .
N1 C12 C11 115.7(5) . .
C4 C12 C11 120.3(6) . .
N3 C15 C16 121.3(6) . .
N3 C15 C27 117.0(5) . .
C16 C15 C27 121.6(5) . .
C17 C16 C15 121.3(6) . .
C16 C17 C18 119.0(6) . .
C17 C18 C26 117.4(6) . .
C17 C18 C19 124.6(6) . .
C26 C18 C19 118.0(5) . .
C20 C19 C18 121.5(5) . .
C19 C20 C21 121.6(6) . .
C22 C21 C25 117.6(5) . .
C22 C21 C20 124.9(5) . .
C25 C21 C20 117.5(5) . .
C21 C22 C23 119.4(5) . .
C24 C23 C22 120.4(5) . .
N4 C24 C23 122.3(5) . .
N4 C24 C28 116.6(5) . .
C23 C24 C28 121.1(5) . .
N4 C25 C21 123.5(5) . .
N4 C25 C26 115.4(5) . .
C21 C25 C26 121.2(5) . .
N3 C26 C18 123.8(5) . .
N3 C26 C25 115.9(5) . .
C18 C26 C25 120.3(5) . .
N1A NiA N1A 117.3(3) 2_554 .
N1A NiA N2A 131.20(19) 2_554 .
N1A NiA N2A 83.4(2) . .
N1A NiA N2A 83.4(2) 2_554 2_554
N1A NiA N2A 131.20(19) . 2_554
N2A NiA N2A 117.0(3) . 2_554
C1A N1A C12A 115.9(5) . .
C1A N1A NiA 131.5(4) . .
C12A N1A NiA 112.6(4) . .
C10A N2A C11A 116.9(5) . .
C10A N2A NiA 130.1(5) . .
C11A N2A NiA 113.0(4) . .
N1A C1A C2A 122.2(5) . .
N1A C1A C13A 116.2(5) . .
C2A C1A C13A 121.6(5) . .
C1A C2A C3A 121.8(6) . .
C4A C3A C2A 117.8(6) . .
C3A C4A C12A 118.0(5) . .
C3A C4A C5A 123.6(6) . .
C12A C4A C5A 118.4(6) . .
C6A C5A C4A 120.8(6) . .
C5A C6A C7A 122.6(6) . .
C8A C7A C11A 116.6(7) . .
C8A C7A C6A 125.1(6) . .
C11A C7A C6A 118.3(6) . .
C9A C8A C7A 118.0(6) . .
C8A C9A C10A 123.2(7) . .
N2A C10A C9A 120.4(7) . .
N2A C10A C14A 116.9(6) . .
C9A C10A C14A 122.7(6) . .
N2A C11A C12A 115.6(5) . .
N2A C11A C7A 124.9(5) . .
C12A C11A C7A 119.4(6) . .
N1A C12A C4A 124.2(5) . .
N1A C12A C11A 115.4(5) . .
C4A C12A C11A 120.4(5) . .
N1B NiB N1B 119.8(3) 2_554 .
N1B NiB N2B 83.56(19) 2_554 2_554
N1B NiB N2B 126.53(17) . 2_554
N1B NiB N2B 126.53(17) 2_554 .
N1B NiB N2B 83.56(19) . .
N2B NiB N2B 122.4(3) 2_554 .
C1B N1B C12B 116.6(4) . .
C1B N1B NiB 130.7(4) . .
C12B N1B NiB 112.6(3) . .
C10B N2B C11B 116.8(5) . .
C10B N2B NiB 130.3(4) . .
C11B N2B NiB 112.9(3) . .
N1B C1B C2B 121.3(5) . .
N1B C1B C13B 116.2(5) . .
C2B C1B C13B 122.5(5) . .
C3B C2B C1B 122.2(5) . .
C2B C3B C4B 118.3(5) . .
C3B C4B C12B 117.6(5) . .
C3B C4B C5B 124.6(5) . .
C12B C4B C5B 117.7(5) . .
C6B C5B C4B 121.4(5) . .
C5B C6B C7B 122.1(5) . .
C8B C7B C11B 118.3(6) . .
C8B C7B C6B 124.7(6) . .
C11B C7B C6B 117.0(5) . .
C7B C8B C9B 118.5(6) . .
C10B C9B C8B 121.4(6) . .
N2B C10B C9B 121.6(6) . .
N2B C10B C14B 116.7(6) . .
C9B C10B C14B 121.7(6) . .
N2B C11B C12B 115.5(4) . .
N2B C11B C7B 123.4(5) . .
C12B C11B C7B 121.2(5) . .
N1B C12B C4B 123.9(5) . .
N1B C12B C11B 115.5(4) . .
C4B C12B C11B 120.7(5) . .

loop_
_geom_bond_atom_site_label_1
_geom_bond_atom_site_label_2
_geom_bond_distance
_geom_bond_site_symmetry_2
Ni1 N2 1.955(4) .
Ni1 N1 1.949(4) .
Ni1 N4 1.961(4) .
Ni1 N3 1.965(4) .
N1 C12 1.364(8) .
N1 C1 1.366(7) .
N2 C10 1.331(7) .
N2 C11 1.416(6) .
N3 C15 1.357(7) .
N3 C26 1.371(7) .
N4 C24 1.352(7) .
N4 C25 1.388(6) .
C1 C2 1.379(9) .
C1 C13 1.482(10) .
C2 C3 1.393(11) .
C3 C4 1.394(10) .
C4 C12 1.415(7) .
C4 C5 1.439(10) .
C5 C6 1.347(11) .
C6 C7 1.433(9) .
C7 C8 1.392(9) .
C7 C11 1.415(8) .
C8 C9 1.377(9) .
C9 C10 1.393(8) .
C10 C14 1.495(8) .
C11 C12 1.421(8) .
C15 C16 1.398(8) .
C15 C27 1.501(9) .
C16 C17 1.382(9) .
C17 C18 1.388(8) .
C18 C26 1.421(7) .
C18 C19 1.427(9) .
C19 C20 1.352(9) .
C20 C21 1.445(8) .
C21 C22 1.392(8) .
C21 C25 1.404(7) .
C22 C23 1.385(9) .
C23 C24 1.391(8) .
C24 C28 1.510(8) .
C25 C26 1.412(7) .
NiA N1A 1.955(4) 2_554
NiA N1A 1.955(4) .
NiA N2A 1.958(5) .
NiA N2A 1.958(5) 2_554
N1A C1A 1.350(7) .
N1A C12A 1.384(7) .
N2A C10A 1.368(7) .
N2A C11A 1.368(8) .
C1A C2A 1.386(8) .
C1A C13A 1.482(8) .
C2A C3A 1.393(9) .
C3A C4A 1.383(9) .
C4A C12A 1.413(8) .
C4A C5A 1.446(8) .
C5A C6A 1.324(10) .
C6A C7A 1.425(10) .
C7A C8A 1.400(9) .
C7A C11A 1.428(8) .
C8A C9A 1.388(12) .
C9A C10A 1.389(11) .
C10A C14A 1.499(11) .
C11A C12A 1.417(8) .
NiB N1B 1.953(4) 2_554
NiB N1B 1.953(4) .
NiB N2B 1.957(4) 2_554
NiB N2B 1.957(4) .
N1B C1B 1.342(7) .
N1B C12B 1.395(7) .
N2B C10B 1.362(7) .
N2B C11B 1.386(7) .
C1B C2B 1.400(8) .
C1B C13B 1.490(8) .
C2B C3B 1.380(8) .
C3B C4B 1.387(8) .
C4B C12B 1.411(7) .
C4B C5B 1.448(8) .
C5B C6B 1.345(9) .
C6B C7B 1.442(9) .
C7B C8B 1.380(9) .
C7B C11B 1.422(7) .
C8B C9B 1.397(10) .
C9B C10B 1.397(9) .
C10B C14B 1.489(9) .
C11B C12B 1.409(7) .
